data_7056102
loop_
_publ_author_name
'Ma, Qing'
'Jiang, Tao'
'Chi, Yu'
'Chen, Ya'
'Wang, Jun'
'Huang, Jinglun'
'Nie, Fude'

_publ_section_title
;
 A novel multi-nitrogen 2,4,6,8,10,12-hexanitrohexaazaisowurtzitane based
 energetic cocrystal with 1-methyl-3,4,5-trinitropyrazole as a donor:
 experimental and theoretical investigations of intermolecular
 interactions
;
_journal_name_full 'New J. Chem.'
_journal_paper_doi 10.1039/C6NJ03976F
_journal_year 2017
_chemical_absolute_configuration ad
_chemical_formula_moiety 'C4 H3 N5 O6, C6 H6 N12 O12'
_chemical_formula_sum 'C10 H9 N17 O18'
_chemical_formula_weight 655.34
_chemical_name_systematic
;
 ?
;
_space_group_crystal_system monoclinic
_space_group_IT_number 4
_space_group_name_Hall 'P 2yb'
_space_group_name_H-M_alt 'P 1 21 1'
_symmetry_space_group_name_Hall 'P 2yb'
_symmetry_space_group_name_H-M 'P 1 21 1'
_atom_sites_solution_hydrogens geom
_atom_sites_solution_primary direct
_audit_creation_date 2015-03-26
_audit_creation_method
;
Olex2 1.2
(compiled 2014.12.26 svn.r3119 for OlexSys, GUI svn.r4998)
;
_audit_update_record
;
2015-03-27 deposited with the CCDC.
2017-04-18 downloaded from the CCDC.
;
_cell_angle_alpha 90
_cell_angle_beta 98.663(4)
_cell_angle_gamma 90
_cell_formula_units_Z 2
_cell_length_a 8.3515(3)
_cell_length_b 11.4299(7)
_cell_length_c 11.9398(6)
_cell_measurement_temperature 293(2)
_cell_volume 1126.73(10)
_computing_molecular_graphics 'Olex2 (Dolomanov et al., 2009)'
_computing_publication_material 'Olex2 (Dolomanov et al., 2009)'
_computing_structure_refinement 'ShelXL (Sheldrick, 2008)'
_computing_structure_solution 'ShelXS (Sheldrick, 2008)'
_diffrn_ambient_temperature 293(2)
_diffrn_measured_fraction_theta_full 0.997
_diffrn_measured_fraction_theta_max 0.881
_diffrn_measurement_device_type 'multiwire proportional'
_diffrn_measurement_method 'phi and omega scans'
_diffrn_radiation_monochromator graphite
_diffrn_radiation_type MoK\a
_diffrn_radiation_wavelength 0.71073
_diffrn_reflns_av_R_equivalents 0.0334
_diffrn_reflns_av_unetI/netI 0.0635
_diffrn_reflns_Laue_measured_fraction_full 0.997
_diffrn_reflns_Laue_measured_fraction_max 0.881
_diffrn_reflns_limit_h_max 11
_diffrn_reflns_limit_h_min -11
_diffrn_reflns_limit_k_max 14
_diffrn_reflns_limit_k_min -14
_diffrn_reflns_limit_l_max 13
_diffrn_reflns_limit_l_min -15
_diffrn_reflns_number 10491
_diffrn_reflns_point_group_measured_fraction_full 0.998
_diffrn_reflns_point_group_measured_fraction_max 0.855
_diffrn_reflns_theta_full 26.000
_diffrn_reflns_theta_max 29.052
_diffrn_reflns_theta_min 3.452
_exptl_absorpt_coefficient_mu 0.184
_exptl_absorpt_correction_type none
_exptl_crystal_colour colourless
_exptl_crystal_colour_primary colourless
_exptl_crystal_density_diffrn 1.932
_exptl_crystal_description block
_exptl_crystal_F_000 664
_refine_diff_density_max 0.211
_refine_diff_density_min -0.196
_refine_diff_density_rms 0.048
_refine_ls_abs_structure_details
;
 Flack x determined using 1357 quotients [(I+)-(I-)]/[(I+)+(I-)]
 (Parsons and Flack (2004), Acta Cryst. A60, s61).
;
_refine_ls_abs_structure_Flack 0.8(10)
_refine_ls_extinction_coef 0.0144(19)
_refine_ls_extinction_expression Fc^*^=kFc[1+0.001xFc^2^\l^3^/sin(2\q)]^-1/4^
_refine_ls_extinction_method SHELXL
_refine_ls_goodness_of_fit_ref 1.044
_refine_ls_hydrogen_treatment constr
_refine_ls_matrix_type full
_refine_ls_number_parameters 408
_refine_ls_number_reflns 5168
_refine_ls_number_restraints 1
_refine_ls_restrained_S_all 1.044
_refine_ls_R_factor_all 0.0719
_refine_ls_R_factor_gt 0.0487
_refine_ls_shift/su_max 0.000
_refine_ls_shift/su_mean 0.000
_refine_ls_structure_factor_coef Fsqd
_refine_ls_weighting_details
;
 w=1/[\s^2^(Fo^2^)+(0.0337P)^2^]
 where P=(Fo^2^+2Fc^2^)/3
;
_refine_ls_weighting_scheme calc
_refine_ls_wR_factor_gt 0.0855
_refine_ls_wR_factor_ref 0.0996
_reflns_Friedel_coverage 0.854
_reflns_Friedel_fraction_full 0.999
_reflns_Friedel_fraction_max 0.828
_reflns_number_gt 3869
_reflns_number_total 5168
_reflns_threshold_expression 'I > 2\s(I)'
_cod_data_source_file c6nj03976f2.cif
_cod_data_source_block c1
_cod_database_code 7056102
_shelxl_version_number 2013-2
_shelx_space_group_comment
;
The symmetry employed for this shelxl refinement is uniquely defined
by the following loop, which should always be used as a source of
symmetry information in preference to the above space-group names.
They are only intended as comments.
;
_olex2_refinement_description
;
1. Fixed Uiso
 At 1.2 times of:
  All C(H) groups
 At 1.5 times of:
  All C(H,H,H) groups
2.a Ternary CH refined with riding coordinates:
 C11(H11), C23(H23), C37(H37), C1(H1), C5(H5), C7(H7)
2.b Idealised Me refined as rotating group:
 C40(H40A,H40B,H40C)
;
_olex2_submission_special_instructions 'No special instructions were received'

loop_
_space_group_symop_operation_xyz
'x, y, z'
'-x, y+1/2, -z'

loop_
_atom_site_label
_atom_site_type_symbol
_atom_site_fract_x
_atom_site_fract_y
_atom_site_fract_z
_atom_site_U_iso_or_equiv
_atom_site_adp_type
_atom_site_occupancy
_atom_site_site_symmetry_order
_atom_site_calc_flag
_atom_site_refinement_flags_posn
N1 N 0.2164(4) 0.5387(4) 0.4808(3) 0.0347(8) Uani 1 1 d .
N0AA N -0.0685(3) 0.5385(4) 0.6648(3) 0.0329(8) Uani 1 1 d .
O3 O 0.1410(4) 0.5467(4) 0.3859(2) 0.0536(9) Uani 1 1 d .
O0AA O 0.3645(3) 0.5318(4) 0.5025(2) 0.0494(9) Uani 1 1 d .
N1AA N -0.0297(3) 0.5412(4) 0.5605(3) 0.0318(8) Uani 1 1 d .
N2AA N 0.4690(4) 0.4548(3) 0.2101(3) 0.0299(9) Uani 1 1 d .
C3AA C 0.1302(4) 0.5359(5) 0.5760(3) 0.0284(8) Uani 1 1 d .
O9 O 0.1966(3) 0.4389(3) 0.1693(3) 0.0469(9) Uani 1 1 d .
C10 C 0.1959(4) 0.5300(5) 0.6882(3) 0.0305(9) Uani 1 1 d .
C11 C 0.6080(4) 0.6047(4) 0.3284(3) 0.0279(9) Uani 1 1 d .
H11 H 0.5823 0.6275 0.4028 0.033 Uiso 1 1 calc R
N12 N 0.7917(4) 0.7144(4) 0.0291(3) 0.0381(9) Uani 1 1 d .
N13 N 0.8347(4) 0.7394(4) 0.3728(3) 0.0372(10) Uani 1 1 d .
O14 O 0.3784(4) 0.7603(3) 0.3620(3) 0.0521(10) Uani 1 1 d .
O15 O 0.9426(4) 0.2938(3) 0.3239(3) 0.0536(10) Uani 1 1 d .
O16 O 0.7696(4) 0.7725(4) 0.4520(3) 0.0519(10) Uani 1 1 d .
O17 O 0.4222(4) 0.4227(4) 0.7458(4) 0.0696(13) Uani 1 1 d .
O18 O 0.9544(4) 0.7817(3) 0.3422(3) 0.0542(10) Uani 1 1 d .
N19 N 0.3167(4) 0.4072(4) 0.2315(4) 0.0373(10) Uani 1 1 d .
N20 N 0.3598(4) 0.7186(4) 0.2670(4) 0.0413(10) Uani 1 1 d .
O21 O 0.3265(4) 0.3350(4) 0.3064(3) 0.0502(9) Uani 1 1 d .
O22 O 0.7168(3) 0.7141(4) -0.0659(3) 0.0501(9) Uani 1 1 d .
C23 C 0.5927(4) 0.4688(4) 0.3111(3) 0.0294(10) Uani 1 1 d .
H23 H 0.5592 0.4307 0.3774 0.035 Uiso 1 1 calc R
O24 O -0.0617(4) 0.5214(5) 0.9013(3) 0.0769(14) Uani 1 1 d .
N25 N 0.7720(4) 0.6388(3) 0.3163(3) 0.0300(9) Uani 1 1 d .
O26 O 0.9187(4) 0.7623(4) 0.0619(3) 0.0609(11) Uani 1 1 d .
O27 O 0.1996(4) 0.5163(4) 0.9212(3) 0.0618(12) Uani 1 1 d .
N28 N 0.0663(4) 0.5241(4) 0.8654(3) 0.0432(10) Uani 1 1 d .
N29 N 0.7442(4) 0.4233(4) 0.2879(3) 0.0335(9) Uani 1 1 d .
N30 N 0.4912(3) 0.6541(4) 0.2375(3) 0.0309(9) Uani 1 1 d .
N31 N 0.8155(5) 0.3294(4) 0.3493(3) 0.0403(10) Uani 1 1 d .
O32 O 0.2447(4) 0.7303(4) 0.1933(3) 0.0616(12) Uani 1 1 d .
N33 N 0.3655(4) 0.5206(5) 0.7392(3) 0.0452(11) Uani 1 1 d .
O34 O 0.7461(4) 0.2923(4) 0.4234(3) 0.0629(12) Uani 1 1 d .
O35 O 0.4374(4) 0.6096(4) 0.7672(4) 0.0710(13) Uani 1 1 d .
C36 C 0.0648(4) 0.5315(5) 0.7444(3) 0.0303(9) Uani 1 1 d .
C37 C 0.4589(4) 0.5661(4) 0.1491(3) 0.0310(10) Uani 1 1 d .
H37 H 0.3522 0.5771 0.1034 0.037 Uiso 1 1 calc R
C40 C -0.2399(4) 0.5433(6) 0.6783(4) 0.0540(14) Uani 1 1 d .
H40A H -0.2699 0.6229 0.6902 0.081 Uiso 1 1 calc GR
H40B H -0.2572 0.4967 0.7423 0.081 Uiso 1 1 calc GR
H40C H -0.3049 0.5135 0.6112 0.081 Uiso 1 1 calc GR
C1 C 0.8139(4) 0.4736(4) 0.1964(3) 0.0298(10) Uani 1 1 d .
H1 H 0.9196 0.4388 0.1907 0.036 Uiso 1 1 calc R
N2 N 0.7047(4) 0.4663(3) 0.0885(3) 0.0317(8) Uani 1 1 d .
N3 N 0.7154(3) 0.6592(3) 0.1145(3) 0.0291(8) Uani 1 1 d .
O4 O 0.7312(5) 0.2739(4) 0.0815(4) 0.0674(11) Uani 1 1 d .
C5 C 0.8269(4) 0.6097(4) 0.2115(3) 0.0290(10) Uani 1 1 d .
H5 H 0.9382 0.6366 0.2111 0.035 Uiso 1 1 calc R
N6 N 0.6509(5) 0.3580(4) 0.0466(4) 0.0451(10) Uani 1 1 d .
C7 C 0.5995(4) 0.5687(4) 0.0732(3) 0.0295(10) Uani 1 1 d .
H7 H 0.5560 0.5806 -0.0068 0.035 Uiso 1 1 calc R
O8 O 0.5289(4) 0.3600(4) -0.0245(3) 0.0671(12) Uani 1 1 d .

loop_
_atom_site_aniso_label
_atom_site_aniso_U_11
_atom_site_aniso_U_22
_atom_site_aniso_U_33
_atom_site_aniso_U_23
_atom_site_aniso_U_13
_atom_site_aniso_U_12
N1 0.0411(18) 0.034(2) 0.0313(19) -0.001(2) 0.0114(14) 0.0038(19)
N0AA 0.0279(15) 0.033(2) 0.0394(19) 0.000(2) 0.0089(13) 0.0016(17)
O3 0.0707(18) 0.063(3) 0.0272(16) 0.003(2) 0.0084(14) 0.010(2)
O0AA 0.0401(15) 0.061(2) 0.0514(19) -0.002(2) 0.0202(12) -0.0001(19)
N1AA 0.0327(15) 0.030(2) 0.0316(18) -0.001(2) 0.0025(12) 0.0004(18)
N2AA 0.0267(16) 0.039(2) 0.0256(19) -0.0020(17) 0.0070(13) -0.0103(15)
C3AA 0.0320(17) 0.026(2) 0.028(2) -0.002(2) 0.0086(14) -0.001(2)
O9 0.0267(14) 0.073(3) 0.0410(19) -0.0067(19) 0.0053(13) -0.0103(16)
C10 0.0269(17) 0.034(2) 0.029(2) -0.002(2) 0.0008(14) 0.000(2)
C11 0.0269(18) 0.035(3) 0.021(2) 0.004(2) 0.0021(14) 0.0007(18)
N12 0.0380(19) 0.040(2) 0.037(2) 0.009(2) 0.0075(16) 0.0004(18)
N13 0.035(2) 0.031(2) 0.042(2) -0.003(2) -0.0058(17) 0.0017(17)
O14 0.059(2) 0.053(3) 0.049(2) -0.005(2) 0.0222(16) 0.0151(18)
O15 0.0411(18) 0.048(2) 0.074(3) 0.022(2) 0.0158(16) 0.0185(17)
O16 0.060(2) 0.050(3) 0.044(2) -0.019(2) 0.0057(16) -0.0034(18)
O17 0.056(2) 0.082(4) 0.067(3) 0.008(3) -0.0027(19) 0.032(2)
O18 0.0398(18) 0.044(2) 0.079(3) -0.013(2) 0.0104(17) -0.0139(17)
N19 0.037(2) 0.039(3) 0.039(2) -0.013(2) 0.0173(17) -0.0116(17)
N20 0.036(2) 0.044(3) 0.047(3) 0.008(2) 0.0147(17) 0.0082(18)
O21 0.0542(19) 0.047(2) 0.053(2) 0.004(2) 0.0206(15) -0.0157(17)
O22 0.0540(18) 0.064(3) 0.0312(19) 0.0127(19) 0.0036(14) -0.0032(18)
C23 0.0276(19) 0.035(3) 0.027(2) 0.002(2) 0.0066(15) -0.0023(18)
O24 0.075(2) 0.110(4) 0.055(2) 0.018(3) 0.0395(17) 0.028(3)
N25 0.0298(17) 0.032(2) 0.0258(18) -0.0025(17) -0.0023(13) -0.0031(15)
O26 0.0475(18) 0.073(3) 0.061(2) 0.020(2) 0.0027(15) -0.0279(19)
O27 0.067(2) 0.083(4) 0.0330(18) 0.004(2) -0.0015(15) -0.007(2)
N28 0.056(2) 0.039(3) 0.039(2) 0.000(2) 0.0186(17) 0.006(2)
N29 0.0318(16) 0.032(2) 0.039(2) 0.0151(19) 0.0143(15) 0.0097(16)
N30 0.0235(15) 0.037(2) 0.032(2) 0.0001(18) 0.0042(13) 0.0044(15)
N31 0.045(2) 0.031(2) 0.046(3) 0.010(2) 0.0100(17) 0.0043(18)
O32 0.0346(17) 0.084(3) 0.064(2) 0.011(2) 0.0024(16) 0.0275(18)
N33 0.0325(18) 0.067(4) 0.035(2) -0.006(2) 0.0028(15) 0.008(2)
O34 0.071(2) 0.063(3) 0.061(3) 0.035(2) 0.0309(19) 0.018(2)
O35 0.0384(19) 0.092(4) 0.081(3) -0.031(3) 0.0044(17) -0.020(2)
C36 0.0354(19) 0.030(2) 0.027(2) -0.001(2) 0.0074(14) 0.002(2)
C37 0.0237(17) 0.043(3) 0.026(2) -0.001(2) 0.0028(14) 0.0000(18)
C40 0.029(2) 0.058(4) 0.078(4) 0.007(4) 0.018(2) 0.006(3)
C1 0.0256(19) 0.031(3) 0.034(2) 0.003(2) 0.0088(16) 0.0014(17)
N2 0.0348(17) 0.033(2) 0.0288(19) -0.0037(18) 0.0100(14) -0.0038(16)
N3 0.0263(15) 0.033(2) 0.0279(19) 0.0082(17) 0.0044(13) -0.0023(15)
O4 0.098(3) 0.035(3) 0.073(3) -0.008(2) 0.025(2) 0.001(2)
C5 0.0246(18) 0.032(3) 0.029(2) 0.003(2) -0.0008(15) 0.0020(17)
N6 0.059(3) 0.039(3) 0.043(3) -0.014(2) 0.0227(19) -0.011(2)
C7 0.0289(18) 0.036(3) 0.023(2) 0.0025(19) 0.0053(14) -0.0036(17)
O8 0.076(2) 0.073(3) 0.049(2) -0.014(2) -0.0003(18) -0.029(2)

loop_
_atom_type_symbol
_atom_type_description
_atom_type_scat_dispersion_real
_atom_type_scat_dispersion_imag
_atom_type_scat_source
C C 0.0033 0.0016 'International Tables Vol C Tables 4.2.6.8 and 6.1.1.4'
H H 0.0000 0.0000 'International Tables Vol C Tables 4.2.6.8 and 6.1.1.4'
N N 0.0061 0.0033 'International Tables Vol C Tables 4.2.6.8 and 6.1.1.4'
O O 0.0106 0.0060 'International Tables Vol C Tables 4.2.6.8 and 6.1.1.4'

loop_
_geom_angle_atom_site_label_1
_geom_angle_atom_site_label_2
_geom_angle_atom_site_label_3
_geom_angle
O3 N1 O0AA 124.5(3)
O3 N1 C3AA 119.3(3)
O0AA N1 C3AA 116.2(3)
N1AA N0AA C36 111.6(3)
N1AA N0AA C40 118.7(3)
C36 N0AA C40 129.7(3)
C3AA N1AA N0AA 104.5(3)
N19 N2AA C23 115.2(3)
N19 N2AA C37 115.5(3)
C37 N2AA C23 107.1(3)
N1AA C3AA N1 120.3(3)
N1AA C3AA C10 112.7(3)
C10 C3AA N1 126.9(3)
C3AA C10 N33 129.2(3)
C36 C10 C3AA 104.3(3)
C36 C10 N33 126.5(3)
C23 C11 H11 110.9
N25 C11 H11 110.9
N25 C11 C23 108.2(3)
N25 C11 N30 111.0(3)
N30 C11 H11 110.9
N30 C11 C23 104.7(3)
O22 N12 N3 116.4(3)
O26 N12 O22 127.7(4)
O26 N12 N3 115.7(4)
O16 N13 N25 116.9(4)
O18 N13 O16 126.3(4)
O18 N13 N25 116.6(4)
O9 N19 N2AA 116.8(4)
O9 N19 O21 127.9(4)
O21 N19 N2AA 115.2(4)
O14 N20 N30 116.2(3)
O32 N20 O14 127.6(4)
O32 N20 N30 116.1(4)
N2AA C23 C11 104.4(3)
N2AA C23 H23 111.2
C11 C23 H23 111.2
N29 C23 N2AA 109.5(3)
N29 C23 C11 109.1(4)
N29 C23 H23 111.2
N13 N25 C11 117.7(3)
N13 N25 C5 117.9(4)
C5 N25 C11 117.0(3)
O24 N28 O27 126.1(4)
O24 N28 C36 118.8(3)
O27 N28 C36 115.0(3)
C23 N29 C1 118.2(4)
N31 N29 C23 120.1(4)
N31 N29 C1 121.6(3)
N20 N30 C11 118.4(3)
N20 N30 C37 118.5(3)
C37 N30 C11 107.6(3)
O15 N31 N29 116.7(4)
O34 N31 O15 126.9(4)
O34 N31 N29 116.4(4)
O17 N33 C10 116.1(5)
O35 N33 C10 117.8(5)
O35 N33 O17 126.0(4)
N0AA C36 C10 106.9(3)
N0AA C36 N28 126.0(3)
C10 C36 N28 127.1(3)
N2AA C37 H37 111.6
N2AA C37 C7 108.0(3)
N30 C37 N2AA 104.4(3)
N30 C37 H37 111.6
N30 C37 C7 109.2(3)
C7 C37 H37 111.6
N0AA C40 H40A 109.5
N0AA C40 H40B 109.5
N0AA C40 H40C 109.5
H40A C40 H40B 109.5
H40A C40 H40C 109.5
H40B C40 H40C 109.5
N29 C1 H1 111.3
N29 C1 N2 112.2(3)
N29 C1 C5 109.8(4)
N2 C1 H1 111.3
N2 C1 C5 100.4(3)
C5 C1 H1 111.3
N6 N2 C1 119.6(4)
N6 N2 C7 121.1(3)
C7 N2 C1 110.3(3)
N12 N3 C5 115.5(3)
N12 N3 C7 114.8(3)
C7 N3 C5 107.5(3)
N25 C5 C1 107.8(4)
N25 C5 N3 110.3(3)
N25 C5 H5 111.1
C1 C5 H5 111.1
N3 C5 C1 105.3(3)
N3 C5 H5 111.1
O4 N6 N2 117.0(4)
O4 N6 O8 127.9(5)
O8 N6 N2 115.1(5)
C37 C7 H7 111.2
N2 C7 C37 113.4(3)
N2 C7 H7 111.2
N3 C7 C37 109.4(3)
N3 C7 N2 99.9(3)
N3 C7 H7 111.2

loop_
_geom_bond_atom_site_label_1
_geom_bond_atom_site_label_2
_geom_bond_distance
N1 O3 1.214(4)
N1 O0AA 1.227(4)
N1 C3AA 1.435(4)
N0AA N1AA 1.333(4)
N0AA C36 1.353(4)
N0AA C40 1.466(4)
N1AA C3AA 1.322(4)
N2AA N19 1.441(4)
N2AA C23 1.474(5)
N2AA C37 1.462(6)
C3AA C10 1.371(5)
O9 N19 1.211(5)
C10 N33 1.459(4)
C10 C36 1.368(5)
C11 H11 0.9800
C11 C23 1.569(6)
C11 N25 1.452(5)
C11 N30 1.459(5)
N12 O22 1.211(4)
N12 O26 1.205(5)
N12 N3 1.428(5)
N13 O16 1.220(5)
N13 O18 1.215(5)
N13 N25 1.394(5)
O14 N20 1.218(5)
O15 N31 1.217(5)
O17 N33 1.213(6)
N19 O21 1.211(5)
N20 N30 1.409(5)
N20 O32 1.209(5)
C23 H23 0.9800
C23 N29 1.433(5)
O24 N28 1.211(4)
N25 C5 1.434(5)
O27 N28 1.212(4)
N28 C36 1.445(5)
N29 N31 1.383(5)
N29 C1 1.433(5)
N30 C37 1.455(6)
N31 O34 1.205(5)
N33 O35 1.204(6)
C37 H37 0.9800
C37 C7 1.587(5)
C40 H40A 0.9600
C40 H40B 0.9600
C40 H40C 0.9600
C1 H1 0.9800
C1 N2 1.465(5)
C1 C5 1.568(6)
N2 N6 1.385(6)
N2 C7 1.457(6)
N3 C5 1.485(5)
N3 C7 1.452(5)
O4 N6 1.210(6)
C5 H5 0.9800
N6 O8 1.223(5)
C7 H7 0.9800

loop_
_geom_torsion_atom_site_label_1
_geom_torsion_atom_site_label_2
_geom_torsion_atom_site_label_3
_geom_torsion_atom_site_label_4
_geom_torsion
N1 C3AA C10 N33 -2.7(9)
N1 C3AA C10 C36 179.1(5)
N0AA N1AA C3AA N1 -179.0(5)
N0AA N1AA C3AA C10 -0.1(6)
O3 N1 C3AA N1AA 0.5(8)
O3 N1 C3AA C10 -178.3(5)
O0AA N1 C3AA N1AA -179.0(5)
O0AA N1 C3AA C10 2.2(8)
N1AA N0AA C36 C10 0.2(6)
N1AA N0AA C36 N28 -178.4(5)
N1AA C3AA C10 N33 178.4(6)
N1AA C3AA C10 C36 0.2(6)
N2AA C23 N29 N31 -117.3(4)
N2AA C23 N29 C1 59.4(5)
N2AA C37 C7 N2 -3.3(4)
N2AA C37 C7 N3 -113.9(4)
C3AA C10 N33 O17 -83.9(7)
C3AA C10 N33 O35 93.8(6)
C3AA C10 C36 N0AA -0.2(6)
C3AA C10 C36 N28 178.3(5)
C11 C23 N29 N31 129.0(4)
C11 C23 N29 C1 -54.2(5)
C11 N25 C5 C1 -58.5(5)
C11 N25 C5 N3 56.0(5)
C11 N30 C37 N2AA 34.1(3)
C11 N30 C37 C7 -81.2(4)
N12 N3 C5 N25 135.7(4)
N12 N3 C5 C1 -108.3(4)
N12 N3 C7 C37 -147.8(3)
N12 N3 C7 N2 93.0(4)
N13 N25 C5 C1 152.3(3)
N13 N25 C5 N3 -93.2(4)
O14 N20 N30 C11 22.7(6)
O14 N20 N30 C37 155.8(4)
O16 N13 N25 C11 20.3(5)
O16 N13 N25 C5 169.3(4)
O18 N13 N25 C11 -163.6(4)
O18 N13 N25 C5 -14.7(5)
N19 N2AA C23 C11 -110.2(4)
N19 N2AA C23 N29 133.2(4)
N19 N2AA C37 N30 96.4(3)
N19 N2AA C37 C7 -147.4(3)
N20 N30 C37 N2AA -103.6(4)
N20 N30 C37 C7 141.1(4)
O22 N12 N3 C5 152.0(4)
O22 N12 N3 C7 26.0(5)
C23 N2AA N19 O9 148.9(4)
C23 N2AA N19 O21 -34.9(5)
C23 N2AA C37 N30 -33.4(3)
C23 N2AA C37 C7 82.8(4)
C23 C11 N25 N13 -153.3(3)
C23 C11 N25 C5 57.5(5)
C23 C11 N30 N20 116.4(4)
C23 C11 N30 C37 -21.3(4)
C23 N29 N31 O15 178.8(4)
C23 N29 N31 O34 -2.2(7)
C23 N29 C1 N2 -57.5(5)
C23 N29 C1 C5 53.3(5)
O24 N28 C36 N0AA 1.5(8)
O24 N28 C36 C10 -176.8(6)
N25 C11 C23 N2AA -117.6(3)
N25 C11 C23 N29 -0.7(5)
N25 C11 N30 N20 -127.1(4)
N25 C11 N30 C37 95.2(4)
O26 N12 N3 C5 -32.6(6)
O26 N12 N3 C7 -158.5(4)
O27 N28 C36 N0AA 178.7(5)
O27 N28 C36 C10 0.3(8)
N29 C1 N2 N6 -58.8(5)
N29 C1 N2 C7 88.6(4)
N29 C1 C5 N25 3.0(4)
N29 C1 C5 N3 -114.7(3)
N30 C11 C23 N2AA 0.8(5)
N30 C11 C23 N29 117.7(3)
N30 C11 N25 N13 92.4(4)
N30 C11 N25 C5 -56.8(5)
N30 C37 C7 N2 109.7(4)
N30 C37 C7 N3 -0.9(5)
N31 N29 C1 N2 119.2(4)
N31 N29 C1 C5 -130.0(4)
O32 N20 N30 C11 -160.4(4)
O32 N20 N30 C37 -27.3(6)
N33 C10 C36 N0AA -178.6(5)
N33 C10 C36 N28 0.0(9)
C36 N0AA N1AA C3AA -0.1(6)
C36 C10 N33 O17 94.0(6)
C36 C10 N33 O35 -88.3(7)
C37 N2AA N19 O9 23.2(5)
C37 N2AA N19 O21 -160.6(4)
C37 N2AA C23 C11 19.8(4)
C37 N2AA C23 N29 -96.9(4)
C40 N0AA N1AA C3AA 179.8(5)
C40 N0AA C36 C10 -179.7(6)
C40 N0AA C36 N28 1.7(9)
C1 N29 N31 O15 2.1(7)
C1 N29 N31 O34 -178.9(4)
C1 N2 N6 O4 -21.5(6)
C1 N2 N6 O8 160.5(4)
C1 N2 C7 C37 -75.0(4)
C1 N2 C7 N3 41.3(3)
N2 C1 C5 N25 121.3(3)
N2 C1 C5 N3 3.6(4)
C5 C1 N2 N6 -175.4(3)
C5 C1 N2 C7 -27.9(4)
C5 N3 C7 C37 82.2(4)
C5 N3 C7 N2 -37.1(3)
N6 N2 C7 C37 72.0(5)
N6 N2 C7 N3 -171.7(4)
C7 N2 N6 O4 -165.5(4)
C7 N2 N6 O8 16.5(6)
C7 N3 C5 N25 -94.7(4)
C7 N3 C5 C1 21.3(4)
